data_1534991
loop_
_publ_author_name
'Beck, J.'
'Desgroseilliers, A.'
'Mueller-Buschbaum, H.'
'Schlitt, K.J.'

_publ_section_title
;
 Strukturbeziehungen zwischen Tetraselen(2+)-hexachlorometallaten:
 Synthese und Kristallstruktur von Se4 (Re Cl6) und Phasenumwandlung von
 Se4 (M Cl6) (M = Zr, Hf)
;
_journal_name_full 'Zeitschrift fuer Anorganische und Allgemeine Chemie'
_journal_page_first 1145
_journal_page_last 1151
_journal_volume 628
_journal_year 2002
_chemical_formula_sum 'Cl6 Se4 Zr'
_chemical_name_systematic 'Se4 (Zr Cl6)'
_space_group_IT_number 56
_symmetry_space_group_name_Hall '-P 2ab 2ac'
_symmetry_space_group_name_H-M 'P c c n'
_cell_angle_alpha 90
_cell_angle_beta 90
_cell_angle_gamma 90
_cell_formula_units_Z 4
_cell_length_a 10.917
_cell_length_b 10.803
_cell_length_c 10.384
_cell_volume 1224.651
_citation_journal_id_ASTM ZAACAB
_cod_data_source_file Beck_ZAACAB_2002_500.cif
_cod_data_source_block Cl6Se4Zr1
_cod_original_formula_sum 'Cl6 Se4 Zr1'
_cod_database_code 1534991

loop_
_symmetry_equiv_pos_as_xyz
x,y,z
-x+1/2,-y+1/2,z
x+1/2,-y,-z+1/2
-x,y+1/2,-z+1/2
-x,-y,-z
x-1/2,y-1/2,-z
-x-1/2,y,z-1/2
x,-y-1/2,z-1/2

loop_
_atom_site_label
_atom_site_type_symbol
_atom_site_fract_x
_atom_site_fract_y
_atom_site_fract_z
_atom_site_occupancy
_atom_site_U_iso_or_equiv
Se1 Se 0.405 0.0866 0.08108 1 0.0
Se2 Se 0.3973 -0.1076 -0.0074 1 0.0
Cl1 Cl-1 0.3563 0.3642 -0.1086 1 0.0
Cl3 Cl-1 0.5445 0.335 0.1595 1 0.0
Cl2 Cl-1 0.3336 0.5768 0.1412 1 0.0
Zr1 Zr+4 0.5 0.5 0 1 0.0
